data_7234243
loop_
_publ_author_name
'Yanfen Liang'
'Suzhi Li'
'Donghui Yang'
'Pengtao Ma'
'Jingyang Niu'
'Jingping Wang'

_publ_section_title
;
 Controllable assembly of multicarboxylic acids functionalized
 heteropolyoxomolybdates and allochroic properties
;
_journal_name_full 'Journal of Materials Chemistry C'
_journal_page_first 4632
_journal_page_last 4639
_journal_paper_doi 10.1039/C5TC00297D
_journal_volume 3
_journal_year 2015
_chemical_formula_sum 'C48 H85 Mo12 N16 O57.5 Te2'
_chemical_formula_weight 3212.7418
_space_group_IT_number 14
_space_group_name_Hall '-P 2ybc'
_space_group_name_H-M_alt 'P 1 21/c 1'
_symmetry_cell_setting monoclinic
_symmetry_space_group_name_H-M 'P 1 21/c 1'
_atom_sites_solution_hydrogens geom
_atom_sites_solution_primary direct
_atom_sites_solution_secondary difmap
_cell_angle_alpha 90.00
_cell_angle_beta 90.822(3)
_cell_angle_gamma 90.00
_cell_formula_units_Z 2
_cell_length_a 18.325(3)
_cell_length_b 12.758(2)
_cell_length_c 21.500(3)
_cell_measurement_reflns_used 7061
_cell_measurement_temperature 296(2)
_cell_measurement_theta_max 25.58
_cell_measurement_theta_min 2.17
_cell_volume 5026.0(13)
_computing_cell_refinement 'Bruker SAINT'
_computing_data_collection 'Bruker APEX2'
_computing_data_reduction 'Bruker SAINT'
_computing_molecular_graphics 'Bruker SHELXTL'
_computing_publication_material 'Bruker SHELXTL'
_computing_structure_refinement 'SHELXL-97 (Sheldrick, 1997)'
_computing_structure_solution 'SHELXS-97 (Sheldrick, 1990)'
_diffrn_ambient_temperature 296(2)
_diffrn_measured_fraction_theta_full 0.996
_diffrn_measured_fraction_theta_max 0.996
_diffrn_measurement_device_type 'Bruker APEX-II CCD'
_diffrn_measurement_method '\f and \w scans'
_diffrn_radiation_monochromator graphite
_diffrn_radiation_source 'fine-focus sealed tube'
_diffrn_radiation_type MoK\a
_diffrn_radiation_wavelength 0.71073
_diffrn_reflns_av_R_equivalents 0.0364
_diffrn_reflns_av_sigmaI/netI 0.0433
_diffrn_reflns_limit_h_max 21
_diffrn_reflns_limit_h_min -18
_diffrn_reflns_limit_k_max 12
_diffrn_reflns_limit_k_min -15
_diffrn_reflns_limit_l_max 24
_diffrn_reflns_limit_l_min -25
_diffrn_reflns_number 25293
_diffrn_reflns_theta_full 25.00
_diffrn_reflns_theta_max 25.00
_diffrn_reflns_theta_min 1.86
_diffrn_standards_number 0
_exptl_absorpt_coefficient_mu 2.111
_exptl_absorpt_correction_T_max 0.7154
_exptl_absorpt_correction_T_min 0.6204
_exptl_absorpt_correction_type multi-scan
_exptl_absorpt_process_details SADABS
_exptl_crystal_colour colorless
_exptl_crystal_density_diffrn 2.104
_exptl_crystal_density_method 'not measured'
_exptl_crystal_description block
_exptl_crystal_F_000 3072
_exptl_crystal_size_max 0.25
_exptl_crystal_size_mid 0.21
_exptl_crystal_size_min 0.17
_refine_diff_density_max 3.099
_refine_diff_density_min -1.006
_refine_diff_density_rms 0.187
_refine_ls_extinction_method none
_refine_ls_goodness_of_fit_ref 1.054
_refine_ls_hydrogen_treatment constr
_refine_ls_matrix_type full
_refine_ls_number_parameters 475
_refine_ls_number_reflns 8817
_refine_ls_number_restraints 14
_refine_ls_restrained_S_all 1.055
_refine_ls_R_factor_all 0.0688
_refine_ls_R_factor_gt 0.0497
_refine_ls_shift/su_max 0.000
_refine_ls_shift/su_mean 0.000
_refine_ls_structure_factor_coef Fsqd
_refine_ls_weighting_details 'calc w=1/[\s^2^(Fo^2^)+(0.0838P)^2^+13.6392P] where P=(Fo^2^+2Fc^2^)/3'
_refine_ls_weighting_scheme calc
_refine_ls_wR_factor_gt 0.1344
_refine_ls_wR_factor_ref 0.1443
_reflns_number_gt 6839
_reflns_number_total 8817
_reflns_threshold_expression >2sigma(I)
_cod_data_source_file J-Mater-Chem-C-2015-3-4632.cif
_cod_data_source_block 2
_cod_depositor_comments
;
The following automatic conversions were performed:

data item '_exptl_absorpt_correction_type' value 'Multi-scan' was
changed to 'multi-scan' in accordance with the built-in table derived
from the CIF Core dictionary named 'cif_core.dic' version 2.4.5 last
updated on 2014-11-21.

data item '_symmetry_cell_setting' value 'Monoclinic' was changed to
'monoclinic' in accordance with the built-in table derived from the
CIF Core dictionary named 'cif_core.dic' version 2.4.5 last updated
on 2014-11-21.

Automatic conversion script
Id: cif_fix_values 6909 2019-04-08 15:41:33Z antanas 
;
_cod_original_cell_volume 5026.2(13)
_cod_original_sg_symbol_H-M P2(1)/c
_cod_database_code 7234243

loop_
_symmetry_equiv_pos_as_xyz
'x, y, z'
'-x, y+1/2, -z+1/2'
'-x, -y, -z'
'x, -y-1/2, z-1/2'

loop_
_atom_site_label
_atom_site_type_symbol
_atom_site_fract_x
_atom_site_fract_y
_atom_site_fract_z
_atom_site_U_iso_or_equiv
_atom_site_adp_type
_atom_site_occupancy
_atom_site_symmetry_multiplicity
_atom_site_calc_flag
_atom_site_refinement_flags
_atom_site_disorder_assembly
_atom_site_disorder_group
Te1 Te 0.25632(3) 0.58666(4) 0.16535(2) 0.02501(14) Uani 1 1 d . . .
Mo1 Mo 0.39904(4) 0.68734(6) 0.06802(3) 0.03104(18) Uani 1 1 d . . .
Mo2 Mo 0.39624(4) 0.42783(6) 0.09423(3) 0.03178(18) Uani 1 1 d . . .
Mo3 Mo 0.28494(4) 0.32380(5) 0.22345(3) 0.02994(18) Uani 1 1 d . . .
Mo4 Mo 0.17843(4) 0.48320(5) 0.30653(3) 0.02934(18) Uani 1 1 d . . .
Mo5 Mo 0.18919(4) 0.76876(5) 0.28119(3) 0.02990(18) Uani 1 1 d . . .
Mo6 Mo 0.29961(4) 0.86540(5) 0.17180(3) 0.03665(19) Uani 1 1 d . . .
O1 O 0.3530(3) 0.5757(4) 0.1394(2) 0.0283(11) Uani 1 1 d . . .
O2 O 0.2498(3) 0.7576(5) 0.3423(3) 0.0439(15) Uani 1 1 d . . .
O3 O 0.1558(3) 0.6239(4) 0.2773(2) 0.0311(12) Uani 1 1 d . . .
O4 O 0.2657(3) 0.4960(4) 0.2330(2) 0.0291(11) Uani 1 1 d . . .
O5 O 0.4291(3) 0.5463(4) 0.0453(2) 0.0355(13) Uani 1 1 d . . .
O6 O 0.2114(3) 0.3425(4) 0.2887(2) 0.0343(13) Uani 1 1 d . . .
O7 O 0.2695(3) 0.7084(4) 0.2116(2) 0.0307(12) Uani 1 1 d . . .
O8 O 0.1114(3) 0.4532(4) 0.2184(3) 0.0376(13) Uani 1 1 d . . .
O9 O 0.1791(3) 0.3444(4) 0.1622(2) 0.0361(13) Uani 1 1 d . . .
O10 O 0.3271(3) 0.7794(4) 0.1030(2) 0.0359(13) Uani 1 1 d . . .
O11 O 0.2884(3) 0.4598(5) 0.0350(3) 0.0415(14) Uani 1 1 d . . .
O12 O 0.3221(3) 0.3641(4) 0.1443(2) 0.0349(13) Uani 1 1 d . . .
O13 O 0.1186(3) 0.7688(5) 0.1917(3) 0.0497(16) Uani 1 1 d . . .
O14 O 0.4724(3) 0.7235(5) 0.1135(3) 0.0495(16) Uani 1 1 d . . .
O15 O 0.2338(3) 0.8886(4) 0.2411(3) 0.0418(14) Uani 1 1 d . . .
O16 O 0.2405(3) 0.5155(5) 0.3634(3) 0.0462(15) Uani 1 1 d . . .
O17 O 0.4673(3) 0.4168(5) 0.1457(3) 0.0453(15) Uani 1 1 d . . .
O18 O 0.1146(3) 0.8257(5) 0.3135(3) 0.0523(17) Uani 1 1 d . . .
O19 O 0.3621(3) 0.3301(5) 0.2682(3) 0.0476(15) Uani 1 1 d . . .
O20 O 0.1013(3) 0.4531(5) 0.3466(3) 0.0492(16) Uani 1 1 d . . .
O21 O 0.2915(3) 0.6325(5) 0.0199(2) 0.0398(14) Uani 1 1 d . . .
O22 O 0.2714(3) 0.1917(4) 0.2126(3) 0.0450(15) Uani 1 1 d . . .
O23 O 0.1881(4) 0.8423(6) 0.1198(3) 0.0609(19) Uani 1 1 d . . .
O24 O 0.3798(4) 0.8656(6) 0.2135(3) 0.0566(18) Uani 1 1 d . . .
O25 O 0.4111(4) 0.3313(5) 0.0411(3) 0.0531(17) Uani 1 1 d . . .
O26 O 0.4146(3) 0.7477(5) -0.0018(3) 0.0514(16) Uani 1 1 d . . .
O27 O 0.3004(5) 0.9846(5) 0.1382(4) 0.081(3) Uani 1 1 d . . .
C1 C 0.2637(5) 0.5424(7) 0.0107(4) 0.0372(19) Uiso 1 1 d . . .
C2 C 0.1973(6) 0.5400(8) -0.0323(5) 0.054(2) Uiso 1 1 d . . .
C3 C 0.1656(6) 0.4312(9) -0.0437(5) 0.065(3) Uiso 1 1 d . . .
C4 C 0.0947(8) 0.4349(12) -0.0810(7) 0.095(4) Uiso 1 1 d . . .
C5 C 0.0327(17) 0.496(2) -0.0598(14) 0.095(8) Uiso 0.50 1 d P . .
C6 C -0.0344(19) 0.505(3) -0.1089(16) 0.116(11) Uiso 0.50 1 d P . .
C7 C 0.0547(10) 0.3165(14) -0.0675(8) 0.044(4) Uiso 0.50 1 d P . .
C8 C -0.0239(10) 0.3180(15) -0.0922(9) 0.048(5) Uiso 0.50 1 d P . .
C9 C -0.0621(7) 0.2012(10) -0.0931(6) 0.074(3) Uiso 1 1 d . . .
C10 C -0.1282(5) 0.1954(8) -0.1388(4) 0.048(2) Uiso 1 1 d . . .
C11 C 0.1204(4) 0.3923(6) 0.1722(4) 0.0333(18) Uiso 1 1 d . . .
C12 C 0.0569(6) 0.3824(8) 0.1260(5) 0.054(2) Uiso 1 1 d . . .
C13 C 0.0554(9) 0.2665(14) 0.0921(8) 0.040(4) Uiso 0.50 1 d P . .
C14 C -0.0133(10) 0.2541(15) 0.0510(8) 0.045(4) Uiso 0.50 1 d P . .
C15 C -0.0101(13) 0.1480(18) 0.0122(10) 0.065(6) Uiso 0.50 1 d P . .
C16 C -0.0757(15) 0.143(2) -0.0364(12) 0.081(7) Uiso 0.50 1 d P . .
C17 C 0.0378(5) 0.2088(8) 0.2597(4) 0.052(2) Uiso 1 1 d . . .
H17A H 0.0183 0.2737 0.2700 0.063 Uiso 1 1 calc R . .
C18 C 0.1140(6) 0.0828(9) 0.2403(5) 0.063(3) Uiso 1 1 d . . .
H18A H 0.1572 0.0461 0.2343 0.076 Uiso 1 1 calc R . .
C19 C 0.0455(6) 0.0457(10) 0.2314(5) 0.068(3) Uiso 1 1 d . . .
H19A H 0.0327 -0.0221 0.2197 0.081 Uiso 1 1 calc R . .
C20 C 0.3652(7) 0.5713(10) 0.8856(6) 0.078(3) Uiso 1 1 d D . .
H20A H 0.3656 0.6420 0.8961 0.093 Uiso 1 1 calc R . .
C21 C 0.3416(7) 0.4320(11) 0.8342(6) 0.083(4) Uiso 1 1 d . . .
H21A H 0.3222 0.3891 0.8032 0.099 Uiso 1 1 calc R . .
C22 C 0.3857(9) 0.4039(11) 0.8872(7) 0.105(5) Uiso 1 1 d D . .
H22A H 0.4026 0.3375 0.8980 0.126 Uiso 1 1 calc R . .
C23 C 0.2275(8) 0.1656(13) 0.0728(8) 0.102(5) Uiso 1 1 d . . .
H23A H 0.2280 0.1855 0.1144 0.122 Uiso 1 1 calc R . .
C24 C 0.1941(8) 0.0804(11) -0.0129(7) 0.087(4) Uiso 1 1 d . . .
H24A H 0.1691 0.0369 -0.0406 0.105 Uiso 1 1 calc R . .
C25 C 0.2259(9) 0.1654(14) -0.0247(8) 0.111(5) Uiso 1 1 d . . .
H25A H 0.2349 0.1898 -0.0646 0.133 Uiso 1 1 calc R . .
C26 C 0.4843(12) 0.036(2) 0.2127(10) 0.081(7) Uiso 0.50 1 d PD . .
H26A H 0.4637 -0.0301 0.2106 0.098 Uiso 0.50 1 calc PR . .
C27 C 0.5551(15) 0.166(2) 0.2379(15) 0.144(14) Uiso 0.50 1 d PD . .
H27A H 0.5929 0.2050 0.2554 0.173 Uiso 0.50 1 calc PR . .
C28 C 0.5006(16) 0.2036(18) 0.2016(14) 0.122(11) Uiso 0.50 1 d PD . .
H28A H 0.4942 0.2735 0.1905 0.146 Uiso 0.50 1 calc PR . .
C29 C 0.3919(11) 0.0208(16) 1.0107(10) 0.062(6) Uiso 0.50 1 d PD . .
H29A H 0.3812 -0.0030 1.0504 0.074 Uiso 0.50 1 calc PR . .
C30 C 0.3880(16) 0.040(2) 0.9126(10) 0.107(10) Uiso 0.50 1 d PD . .
H30A H 0.3755 0.0287 0.8711 0.128 Uiso 0.50 1 calc PR . .
C31 C 0.4398(12) 0.1025(16) 0.9979(9) 0.069(6) Uiso 0.50 1 d PD . .
H31A H 0.4700 0.1386 1.0256 0.083 Uiso 0.50 1 calc PR . .
N1 N -0.0007(5) 0.1252(6) 0.2426(4) 0.053(2) Uiso 1 1 d . . .
H1A H -0.0475 0.1224 0.2392 0.063 Uiso 1 1 calc R . .
N2 N 0.1075(5) 0.1855(7) 0.2599(4) 0.056(2) Uiso 1 1 d . . .
H2A H 0.1428 0.2267 0.2703 0.067 Uiso 1 1 calc R . .
N3 N 0.3970(5) 0.4935(8) 0.9178(5) 0.080(3) Uiso 1 1 d D . .
H3A H 0.4208 0.5002 0.9523 0.095 Uiso 1 1 calc R . .
N4 N 0.3358(5) 0.5330(8) 0.8406(5) 0.071(3) Uiso 1 1 d . . .
H4A H 0.3121 0.5706 0.8140 0.085 Uiso 1 1 calc R . .
N5 N 0.2461(7) 0.2185(12) 0.0301(7) 0.116(4) Uiso 1 1 d . . .
H5A H 0.2678 0.2781 0.0325 0.139 Uiso 1 1 calc R . .
N6 N 0.2042(11) 0.0661(17) 0.0488(10) 0.182(7) Uiso 1 1 d . . .
H6A H 0.1980 0.0091 0.0694 0.218 Uiso 1 1 calc R . .
N7 N 0.4567(14) 0.1228(19) 0.1838(12) 0.130(10) Uiso 0.50 1 d PD . .
H7A H 0.4192 0.1258 0.1594 0.156 Uiso 0.50 1 calc PR . .
N8 N 0.5458(13) 0.061(2) 0.2449(12) 0.130(10) Uiso 0.50 1 d PD . .
H8A H 0.5734 0.0182 0.2656 0.156 Uiso 0.50 1 calc PR . .
N9 N 0.3663(10) -0.0147(16) 0.9632(8) 0.070(5) Uiso 0.50 1 d PD . .
H9A H 0.3378 -0.0682 0.9616 0.084 Uiso 0.50 1 calc PR . .
N10 N 0.4323(13) 0.1170(18) 0.9364(9) 0.095(7) Uiso 0.50 1 d PD . .
H10A H 0.4522 0.1664 0.9153 0.114 Uiso 0.50 1 calc PR . .
O1W O 0.2500(5) 0.8364(8) 0.9722(4) 0.096(3) Uiso 1 1 d . . .

loop_
_atom_site_aniso_label
_atom_site_aniso_U_11
_atom_site_aniso_U_22
_atom_site_aniso_U_33
_atom_site_aniso_U_23
_atom_site_aniso_U_13
_atom_site_aniso_U_12
Te1 0.0231(3) 0.0258(3) 0.0261(3) -0.00186(19) 0.00263(19) -0.00077(19)
Mo1 0.0262(4) 0.0371(4) 0.0300(4) 0.0028(3) 0.0052(3) -0.0020(3)
Mo2 0.0257(4) 0.0349(4) 0.0350(4) -0.0015(3) 0.0055(3) 0.0052(3)
Mo3 0.0250(4) 0.0255(4) 0.0394(4) 0.0018(3) 0.0014(3) 0.0007(3)
Mo4 0.0313(4) 0.0304(4) 0.0264(3) 0.0005(3) 0.0052(3) -0.0023(3)
Mo5 0.0327(4) 0.0274(4) 0.0297(4) -0.0059(3) 0.0049(3) 0.0003(3)
Mo6 0.0466(5) 0.0249(4) 0.0387(4) -0.0022(3) 0.0107(3) -0.0052(3)
O1 0.028(3) 0.028(3) 0.029(3) -0.001(2) 0.004(2) -0.001(2)
O2 0.052(4) 0.042(4) 0.038(3) -0.001(3) -0.006(3) -0.013(3)
O3 0.031(3) 0.030(3) 0.032(3) -0.004(2) 0.003(2) -0.004(2)
O4 0.030(3) 0.026(3) 0.031(3) 0.000(2) 0.002(2) 0.000(2)
O5 0.030(3) 0.045(3) 0.032(3) -0.001(3) 0.007(2) 0.004(2)
O6 0.035(3) 0.027(3) 0.041(3) 0.008(2) 0.005(2) 0.002(2)
O7 0.031(3) 0.027(3) 0.034(3) -0.007(2) 0.007(2) -0.006(2)
O8 0.028(3) 0.039(3) 0.046(3) -0.004(3) -0.004(3) 0.003(2)
O9 0.030(3) 0.039(3) 0.039(3) -0.010(3) -0.003(2) 0.002(2)
O10 0.043(3) 0.033(3) 0.032(3) 0.000(2) 0.010(3) -0.001(3)
O11 0.038(3) 0.044(4) 0.043(3) -0.004(3) -0.003(3) 0.002(3)
O12 0.027(3) 0.037(3) 0.041(3) -0.002(3) 0.007(2) -0.003(2)
O13 0.042(4) 0.065(4) 0.041(3) 0.005(3) -0.007(3) -0.006(3)
O14 0.037(3) 0.053(4) 0.058(4) 0.000(3) -0.001(3) -0.007(3)
O15 0.052(4) 0.026(3) 0.048(3) -0.006(3) 0.010(3) 0.001(3)
O16 0.056(4) 0.045(4) 0.037(3) 0.002(3) -0.007(3) 0.000(3)
O17 0.029(3) 0.059(4) 0.048(3) 0.012(3) 0.002(3) 0.006(3)
O18 0.049(4) 0.050(4) 0.058(4) -0.008(3) 0.019(3) 0.011(3)
O19 0.034(3) 0.054(4) 0.055(4) -0.004(3) -0.010(3) 0.002(3)
O20 0.048(4) 0.053(4) 0.047(3) 0.008(3) 0.024(3) -0.006(3)
O21 0.038(3) 0.044(4) 0.037(3) 0.001(3) -0.005(3) 0.003(3)
O22 0.048(4) 0.029(3) 0.058(4) -0.001(3) 0.007(3) 0.005(3)
O23 0.044(4) 0.094(6) 0.044(4) 0.020(4) 0.005(3) 0.013(4)
O24 0.049(4) 0.071(5) 0.050(4) -0.015(3) 0.004(3) -0.025(3)
O25 0.057(4) 0.049(4) 0.054(4) -0.010(3) 0.012(3) 0.014(3)
O26 0.051(4) 0.059(4) 0.045(4) 0.013(3) 0.018(3) 0.009(3)
O27 0.128(7) 0.031(4) 0.086(5) 0.015(4) 0.050(5) 0.003(4)

loop_
_atom_type_symbol
_atom_type_description
_atom_type_scat_dispersion_real
_atom_type_scat_dispersion_imag
_atom_type_scat_source
C C 0.0033 0.0016 'International Tables Vol C Tables 4.2.6.8 and 6.1.1.4'
H H 0.0000 0.0000 'International Tables Vol C Tables 4.2.6.8 and 6.1.1.4'
N N 0.0061 0.0033 'International Tables Vol C Tables 4.2.6.8 and 6.1.1.4'
O O 0.0106 0.0060 'International Tables Vol C Tables 4.2.6.8 and 6.1.1.4'
Mo Mo -1.6832 0.6857 'International Tables Vol C Tables 4.2.6.8 and 6.1.1.4'
Te Te -0.5308 1.6751 'International Tables Vol C Tables 4.2.6.8 and 6.1.1.4'

loop_
_geom_angle_atom_site_label_1
_geom_angle_atom_site_label_2
_geom_angle_atom_site_label_3
_geom_angle
_geom_angle_site_symmetry_1
_geom_angle_site_symmetry_3
O7 Te1 O4 95.2(2) . .
O7 Te1 O1 96.1(2) . .
O4 Te1 O1 96.3(2) . .
O14 Mo1 O26 103.9(3) . .
O14 Mo1 O10 98.5(3) . .
O26 Mo1 O10 101.0(3) . .
O14 Mo1 O5 99.8(3) . .
O26 Mo1 O5 98.3(3) . .
O10 Mo1 O5 149.3(2) . .
O14 Mo1 O1 94.6(2) . .
O26 Mo1 O1 160.7(3) . .
O10 Mo1 O1 81.7(2) . .
O5 Mo1 O1 72.4(2) . .
O14 Mo1 O21 171.7(2) . .
O26 Mo1 O21 84.1(3) . .
O10 Mo1 O21 77.0(2) . .
O5 Mo1 O21 81.4(2) . .
O1 Mo1 O21 77.88(19) . .
O17 Mo2 O25 104.3(3) . .
O17 Mo2 O12 98.1(3) . .
O25 Mo2 O12 101.0(3) . .
O17 Mo2 O5 100.1(3) . .
O25 Mo2 O5 98.4(3) . .
O12 Mo2 O5 149.1(2) . .
O17 Mo2 O1 93.4(2) . .
O25 Mo2 O1 161.4(3) . .
O12 Mo2 O1 81.9(2) . .
O5 Mo2 O1 72.4(2) . .
O17 Mo2 O11 170.8(3) . .
O25 Mo2 O11 84.5(3) . .
O12 Mo2 O11 77.5(2) . .
O5 Mo2 O11 80.7(2) . .
O1 Mo2 O11 78.08(19) . .
O19 Mo3 O22 103.9(3) . .
O19 Mo3 O12 100.8(3) . .
O22 Mo3 O12 101.2(3) . .
O19 Mo3 O6 99.4(3) . .
O22 Mo3 O6 96.7(3) . .
O12 Mo3 O6 148.8(2) . .
O19 Mo3 O4 91.9(3) . .
O22 Mo3 O4 162.4(2) . .
O12 Mo3 O4 82.9(2) . .
O6 Mo3 O4 72.9(2) . .
O19 Mo3 O9 170.9(3) . .
O22 Mo3 O9 85.2(2) . .
O12 Mo3 O9 76.8(2) . .
O6 Mo3 O9 79.5(2) . .
O4 Mo3 O9 79.10(19) . .
O16 Mo4 O20 103.9(3) . .
O16 Mo4 O6 99.1(3) . .
O20 Mo4 O6 98.9(3) . .
O16 Mo4 O3 98.4(3) . .
O20 Mo4 O3 101.3(3) . .
O6 Mo4 O3 149.1(2) . .
O16 Mo4 O4 90.7(2) . .
O20 Mo4 O4 164.3(3) . .
O6 Mo4 O4 72.7(2) . .
O3 Mo4 O4 81.8(2) . .
O16 Mo4 O8 169.2(3) . .
O20 Mo4 O8 86.6(3) . .
O6 Mo4 O8 81.1(2) . .
O3 Mo4 O8 77.1(2) . .
O4 Mo4 O8 79.03(19) . .
O18 Mo5 O2 103.8(3) . .
O18 Mo5 O15 101.0(3) . .
O2 Mo5 O15 97.6(3) . .
O18 Mo5 O3 99.7(3) . .
O2 Mo5 O3 98.8(3) . .
O15 Mo5 O3 149.6(2) . .
O18 Mo5 O7 162.3(3) . .
O2 Mo5 O7 93.4(2) . .
O15 Mo5 O7 72.0(2) . .
O3 Mo5 O7 81.6(2) . .
O18 Mo5 O13 84.0(3) . .
O2 Mo5 O13 172.1(3) . .
O15 Mo5 O13 82.2(2) . .
O3 Mo5 O13 78.0(2) . .
O7 Mo5 O13 79.0(2) . .
O27 Mo6 O24 102.2(4) . .
O27 Mo6 O10 100.5(3) . .
O24 Mo6 O10 99.9(3) . .
O27 Mo6 O15 101.5(3) . .
O24 Mo6 O15 97.7(3) . .
O10 Mo6 O15 148.1(2) . .
O27 Mo6 O7 166.1(3) . .
O24 Mo6 O7 90.9(3) . .
O10 Mo6 O7 81.5(2) . .
O15 Mo6 O7 71.8(2) . .
O27 Mo6 O23 85.5(4) . .
O24 Mo6 O23 172.3(3) . .
O10 Mo6 O23 78.2(2) . .
O15 Mo6 O23 80.8(2) . .
O7 Mo6 O23 81.5(2) . .
Te1 O1 Mo1 121.3(2) . .
Te1 O1 Mo2 121.8(2) . .
Mo1 O1 Mo2 95.60(18) . .
Mo4 O3 Mo5 142.8(3) . .
Te1 O4 Mo3 123.4(2) . .
Te1 O4 Mo4 122.0(2) . .
Mo3 O4 Mo4 96.15(19) . .
Mo2 O5 Mo1 119.5(3) . .
Mo4 O6 Mo3 118.2(3) . .
Te1 O7 Mo5 124.1(2) . .
Te1 O7 Mo6 124.8(3) . .
Mo5 O7 Mo6 96.56(19) . .
C11 O8 Mo4 132.7(5) . .
C11 O9 Mo3 131.4(5) . .
Mo6 O10 Mo1 147.1(3) . .
C1 O11 Mo2 131.3(5) . .
Mo3 O12 Mo2 150.9(3) . .
C10 O13 Mo5 132.9(6) 3_565 .
Mo5 O15 Mo6 119.2(3) . .
C1 O21 Mo1 132.6(5) . .
C10 O23 Mo6 130.3(6) 3_565 .
O11 C1 O21 123.5(8) . .
O11 C1 C2 121.1(8) . .
O21 C1 C2 115.4(8) . .
C1 C2 C3 114.7(9) . .
C4 C3 C2 112.3(10) . .
C5 C4 C3 121.2(17) . .
C5 C4 C7 94.5(16) . .
C3 C4 C7 104.5(11) . .
C4 C5 C6 115(2) . .
C12 C6 C5 115(3) 3_565 .
C8 C7 C4 109.5(14) . .
C7 C8 C9 113.0(14) . .
C16 C9 C10 111.5(14) . .
C16 C9 C8 121.9(15) . .
C10 C9 C8 112.2(11) . .
O13 C10 O23 124.7(9) 3_565 3_565
O13 C10 C9 116.4(9) 3_565 .
O23 C10 C9 118.9(9) 3_565 .
O9 C11 O8 123.3(7) . .
O9 C11 C12 119.7(7) . .
O8 C11 C12 117.0(7) . .
C11 C12 C6 106.1(15) . 3_565
C11 C12 C13 111.8(9) . .
C6 C12 C13 136.9(16) 3_565 .
C14 C13 C12 110.8(13) . .
C13 C14 C15 110.7(15) . .
C16 C15 C14 110.1(18) . .
C9 C16 C15 113(2) . .
N2 C17 N1 109.5(9) . .
N2 C17 H17A 125.3 . .
N1 C17 H17A 125.3 . .
C19 C18 N2 106.9(10) . .
C19 C18 H18A 126.5 . .
N2 C18 H18A 126.5 . .
N1 C19 C18 107.2(11) . .
N1 C19 H19A 126.4 . .
C18 C19 H19A 126.4 . .
N4 C20 N3 107.5(12) . .
N4 C20 H20A 126.2 . .
N3 C20 H20A 126.2 . .
N4 C21 C22 102.2(12) . .
N4 C21 H21A 128.9 . .
C22 C21 H21A 128.9 . .
N3 C22 C21 105.0(13) . .
N3 C22 H22A 127.5 . .
C21 C22 H22A 127.5 . .
N5 C23 N6 108.1(17) . .
N5 C23 H23A 125.9 . .
N6 C23 H23A 125.9 . .
C25 C24 N6 104.9(17) . .
C25 C24 H24A 127.5 . .
N6 C24 H24A 127.5 . .
C24 C25 N5 111.2(16) . .
C24 C25 H25A 124.4 . .
N5 C25 H25A 124.4 . .
N8 C26 N7 111(3) . .
N8 C26 H26A 124.7 . .
N7 C26 H26A 124.7 . .
C28 C27 N8 108.9(14) . .
C28 C27 H27A 125.5 . .
N8 C27 H27A 125.5 . .
C27 C28 N7 108.8(14) . .
C27 C28 H28A 125.6 . .
N7 C28 H28A 125.6 . .
N9 C29 C31 111(2) . .
N9 C29 H29A 124.7 . .
C31 C29 H29A 124.7 . .
N9 C30 N10 104(2) . .
N9 C30 H30A 127.8 . .
N10 C30 H30A 127.8 . .
N10 C31 C29 104(2) . .
N10 C31 H31A 128.0 . .
C29 C31 H31A 128.0 . .
C17 N1 C19 108.8(9) . .
C17 N1 H1A 125.6 . .
C19 N1 H1A 125.6 . .
C17 N2 C18 107.5(9) . .
C17 N2 H2A 126.2 . .
C18 N2 H2A 126.2 . .
C22 N3 C20 108.5(12) . .
C22 N3 H3A 125.7 . .
C20 N3 H3A 125.7 . .
C20 N4 C21 116.8(12) . .
C20 N4 H4A 121.6 . .
C21 N4 H4A 121.6 . .
C23 N5 C25 107.3(16) . .
C23 N5 H5A 126.3 . .
C25 N5 H5A 126.3 . .
C24 N6 C23 105.7(18) . .
C24 N6 H6A 127.2 . .
C23 N6 H6A 127.2 . .
C28 N7 C26 106(2) . .
C28 N7 H7A 127.1 . .
C26 N7 H7A 127.1 . .
C26 N8 C27 106(2) . .
C26 N8 H8A 127.0 . .
C27 N8 H8A 127.0 . .
C29 N9 C30 112(2) . .
C29 N9 H9A 124.2 . .
C30 N9 H9A 124.2 . .
C31 N10 C30 109(2) . .
C31 N10 H10A 125.6 . .
C30 N10 H10A 125.6 . .

loop_
_geom_bond_atom_site_label_1
_geom_bond_atom_site_label_2
_geom_bond_distance
_geom_bond_site_symmetry_2
Te1 O7 1.858(5) .
Te1 O4 1.865(5) .
Te1 O1 1.871(5) .
Mo1 O14 1.713(6) .
Mo1 O26 1.714(6) .
Mo1 O10 1.926(5) .
Mo1 O5 1.947(6) .
Mo1 O1 2.265(5) .
Mo1 O21 2.321(6) .
Mo2 O17 1.703(6) .
Mo2 O25 1.704(6) .
Mo2 O12 1.926(5) .
Mo2 O5 1.942(6) .
Mo2 O1 2.270(5) .
Mo2 O11 2.370(6) .
Mo3 O19 1.701(6) .
Mo3 O22 1.719(6) .
Mo3 O12 1.913(5) .
Mo3 O6 1.973(5) .
Mo3 O4 2.235(5) .
Mo3 O9 2.343(5) .
Mo4 O16 1.708(6) .
Mo4 O20 1.710(6) .
Mo4 O6 1.934(5) .
Mo4 O3 1.944(5) .
Mo4 O4 2.270(5) .
Mo4 O8 2.276(5) .
Mo5 O18 1.704(6) .
Mo5 O2 1.715(6) .
Mo5 O15 1.941(6) .
Mo5 O3 1.949(5) .
Mo5 O7 2.250(5) .
Mo5 O13 2.303(6) .
Mo6 O27 1.683(7) .
Mo6 O24 1.710(7) .
Mo6 O10 1.915(5) .
Mo6 O15 1.953(6) .
Mo6 O7 2.250(5) .
Mo6 O23 2.334(7) .
O8 C11 1.275(9) .
O9 C11 1.259(9) .
O11 C1 1.258(10) .
O13 C10 1.239(11) 3_565
O21 C1 1.272(10) .
O23 C10 1.272(11) 3_565
C1 C2 1.517(13) .
C2 C3 1.523(15) .
C3 C4 1.518(18) .
C4 C5 1.45(3) .
C4 C7 1.71(2) .
C5 C6 1.61(4) .
C6 C12 1.54(4) 3_565
C7 C8 1.53(2) .
C8 C9 1.65(2) .
C9 C16 1.45(3) .
C9 C10 1.551(15) .
C10 O13 1.239(11) 3_565
C10 O23 1.272(11) 3_565
C11 C12 1.523(13) .
C12 C6 1.54(4) 3_565
C12 C13 1.648(19) .
C13 C14 1.54(2) .
C14 C15 1.59(3) .
C15 C16 1.58(3) .
C17 N2 1.312(12) .
C17 N1 1.327(12) .
C17 H17A 0.9300 .
C18 C19 1.352(15) .
C18 N2 1.383(13) .
C18 H18A 0.9300 .
C19 N1 1.345(13) .
C19 H19A 0.9300 .
C20 N4 1.205(14) .
C20 N3 1.338(9) .
C20 H20A 0.9300 .
C21 N4 1.299(15) .
C21 C22 1.433(19) .
C21 H21A 0.9300 .
C22 N3 1.333(9) .
C22 H22A 0.9300 .
C23 N5 1.192(18) .
C23 N6 1.43(2) .
C23 H23A 0.9300 .
C24 C25 1.259(19) .
C24 N6 1.35(2) .
C24 H24A 0.9300 .
C25 N5 1.405(19) .
C25 H25A 0.9300 .
C26 N8 1.349(10) .
C26 N7 1.359(10) .
C26 H26A 0.9300 .
C27 C28 1.349(10) .
C27 N8 1.360(10) .
C27 H27A 0.9300 .
C28 N7 1.359(10) .
C28 H28A 0.9300 .
C29 N9 1.21(2) .
C29 C31 1.392(10) .
C29 H29A 0.9300 .
C30 N9 1.360(10) .
C30 N10 1.364(10) .
C30 H30A 0.9300 .
C31 N10 1.340(10) .
C31 H31A 0.9300 .
N1 H1A 0.8600 .
N2 H2A 0.8600 .
N3 H3A 0.8600 .
N4 H4A 0.8600 .
N5 H5A 0.8600 .
N6 H6A 0.8600 .
N7 H7A 0.8600 .
N8 H8A 0.8600 .
N9 H9A 0.8600 .
N10 H10A 0.8600 .
